data_2017520
loop_
_publ_author_name
'Mohammadnezhad, Gholamhossein'
'Amini, Mostafa M.'
'Langer, Vratislav'

_publ_section_title
;
 Two polymorphs of a lead(II) complex with 8-hydroxy-2-methylquinoline
 and thiocyanate
;
_journal_coeditor_code SF3124
_journal_issue 2
_journal_name_full 'Acta Crystallographica Section C'
_journal_page_first m44
_journal_page_last m47
_journal_paper_doi 10.1107/S010827011000096X
_journal_volume 66
_journal_year 2010
_chemical_formula_iupac '[Pb2 (C10 H8 N O)2 (N C S)2]'
_chemical_formula_moiety 'C22 H16 N4 O2 Pb2 S2'
_chemical_formula_sum 'C22 H16 N4 O2 Pb2 S2'
_chemical_formula_weight 846.89
_chemical_name_systematic
;
bis(\m~2~-methylquinolin-8-olato-\k^3^<i>N</i>,<i>O</i>:<i>O</i>;
\k^3^<i>O</i>:<i>N</i>,<i>O</i>)bis[(thiocyanato-\k<i>N</i>)lead(II)]
;
_space_group_IT_number 14
_symmetry_cell_setting monoclinic
_symmetry_space_group_name_Hall '-P 2ybc'
_symmetry_space_group_name_H-M 'P 1 21/c 1'
_atom_sites_solution_hydrogens geom
_atom_sites_solution_primary direct
_atom_sites_solution_secondary difmap
_audit_creation_method SHELXL97
_cell_angle_alpha 90.00
_cell_angle_beta 90.368(7)
_cell_angle_gamma 90.00
_cell_formula_units_Z 2
_cell_length_a 12.037(5)
_cell_length_b 5.731(2)
_cell_length_c 16.327(6)
_cell_measurement_reflns_used 2817
_cell_measurement_temperature 173(2)
_cell_measurement_theta_max 27.51
_cell_measurement_theta_min 2.49
_cell_volume 1126.3(7)
_computing_cell_refinement 'SAINT (Bruker, 2003)'
_computing_data_collection 'SMART (Bruker, 2003)'
_computing_data_reduction
;
SAINT (Bruker, 2003) and SADABS (Sheldrick, 2003)
;
_computing_molecular_graphics 'DIAMOND (Brandenburg, 2009)'
_computing_publication_material 'SHELXTL (Sheldrick, 2008)'
_computing_structure_refinement 'SHELXL97 (Sheldrick, 2008)'
_computing_structure_solution 'SHELXS97 (Sheldrick, 2008)'
_diffrn_ambient_temperature 173(2)
_diffrn_measured_fraction_theta_full 0.990
_diffrn_measured_fraction_theta_max 0.973
_diffrn_measurement_device_type 'Siemens SMART CCD area-detector'
_diffrn_measurement_method \w
_diffrn_radiation_monochromator graphite
_diffrn_radiation_source 'fine-focus sealed tube'
_diffrn_radiation_type MoK\a
_diffrn_radiation_wavelength 0.71073
_diffrn_reflns_av_R_equivalents 0.0776
_diffrn_reflns_av_sigmaI/netI 0.0739
_diffrn_reflns_limit_h_max 17
_diffrn_reflns_limit_h_min -17
_diffrn_reflns_limit_k_max 7
_diffrn_reflns_limit_k_min -8
_diffrn_reflns_limit_l_max 23
_diffrn_reflns_limit_l_min -23
_diffrn_reflns_number 12903
_diffrn_reflns_theta_full 30.00
_diffrn_reflns_theta_max 31.02
_diffrn_reflns_theta_min 2.49
_diffrn_standards_decay_% 0
_diffrn_standards_number 0
_exptl_absorpt_coefficient_mu 15.141
_exptl_absorpt_correction_T_max 0.7516
_exptl_absorpt_correction_T_min 0.1024
_exptl_absorpt_correction_type multi-scan
_exptl_absorpt_process_details '(SADABS; Sheldrick, 2003)'
_exptl_crystal_colour colourless
_exptl_crystal_density_diffrn 2.497
_exptl_crystal_density_method 'not measured'
_exptl_crystal_description needle
_exptl_crystal_F_000 776
_exptl_crystal_size_max 0.96
_exptl_crystal_size_mid 0.04
_exptl_crystal_size_min 0.02
_refine_diff_density_max 2.419
_refine_diff_density_min -3.272
_refine_ls_extinction_method none
_refine_ls_goodness_of_fit_ref 1.012
_refine_ls_hydrogen_treatment constr
_refine_ls_matrix_type full
_refine_ls_number_parameters 146
_refine_ls_number_reflns 3502
_refine_ls_number_restraints 0
_refine_ls_restrained_S_all 1.012
_refine_ls_R_factor_all 0.0659
_refine_ls_R_factor_gt 0.0381
_refine_ls_shift/su_max 0.003
_refine_ls_shift/su_mean 0.000
_refine_ls_structure_factor_coef Fsqd
_refine_ls_weighting_details 'calc w = 1/[\s^2^(Fo^2^)+(0.0396P)^2^+0.1320P] where P=(Fo^2^+2Fc^2^)/3'
_refine_ls_weighting_scheme calc
_refine_ls_wR_factor_gt 0.0823
_refine_ls_wR_factor_ref 0.0898
_reflns_number_gt 2528
_reflns_number_total 3502
_reflns_threshold_expression I>2\s(I)
_cod_data_source_file sf3124.cif
_cod_data_source_block Ib
_cod_original_sg_symbol_H-M 'P 21/c'
_cod_database_code 2017520
_cod_database_fobs_code 2017520

loop_
_symmetry_equiv_pos_as_xyz
'x, y, z'
'-x, y+1/2, -z+1/2'
'-x, -y, -z'
'x, -y-1/2, z-1/2'

loop_
_atom_site_type_symbol
_atom_site_label
_atom_site_fract_x
_atom_site_fract_y
_atom_site_fract_z
_atom_site_U_iso_or_equiv
_atom_site_adp_type
_atom_site_calc_flag
_atom_site_refinement_flags
_atom_site_occupancy
_atom_site_disorder_assembly
_atom_site_disorder_group
Pb Pb1 0.650738(19) 1.14118(4) 0.519671(15) 0.01661(8) Uani d . 1 . .
S S1 0.84591(19) 0.4726(4) 0.41158(17) 0.0464(6) Uani d . 1 . .
N N2 0.7242(5) 0.8850(10) 0.4178(4) 0.0294(15) Uani d . 1 . .
C C1 0.7764(6) 0.7138(14) 0.4166(5) 0.0241(15) Uani d . 1 . .
N N1 0.7459(5) 0.8452(9) 0.6123(3) 0.0181(11) Uani d . 1 . .
O O1 0.5299(4) 0.8511(7) 0.5572(3) 0.0186(9) Uani d . 1 . .
C C2 0.8503(5) 0.8460(12) 0.6398(4) 0.0208(14) Uani d . 1 . .
C C3 0.8887(6) 0.6800(12) 0.6971(5) 0.0249(16) Uani d . 1 . .
H H3 0.9635 0.6857 0.7160 0.030 Uiso calc R 1 . .
C C4 0.8189(6) 0.5113(13) 0.7256(5) 0.0258(16) Uani d . 1 . .
H H4 0.8437 0.4027 0.7657 0.031 Uiso calc R 1 . .
C C5 0.6321(6) 0.3214(11) 0.7181(4) 0.0227(15) Uani d . 1 . .
H H5 0.6540 0.2039 0.7559 0.027 Uiso calc R 1 . .
C C6 0.5255(6) 0.3230(11) 0.6847(4) 0.0205(14) Uani d . 1 . .
H H6 0.4751 0.2023 0.6991 0.025 Uiso calc R 1 . .
C C7 0.4902(6) 0.4992(11) 0.6301(4) 0.0195(14) Uani d . 1 . .
H H7 0.4168 0.4956 0.6083 0.023 Uiso calc R 1 . .
C C8 0.5623(5) 0.6792(11) 0.6078(4) 0.0164(13) Uani d . 1 . .
C C9 0.6740(5) 0.6743(10) 0.6391(4) 0.0176(13) Uani d . 1 . .
C C10 0.7081(6) 0.5001(11) 0.6942(4) 0.0186(14) Uani d . 1 . .
C C11 0.9297(6) 1.0220(14) 0.6055(5) 0.0278(16) Uani d . 1 . .
H H11A 0.9016 1.0779 0.5525 0.042 Uiso calc R 1 . .
H H11B 1.0026 0.9493 0.5980 0.042 Uiso calc R 1 . .
H H11C 0.9366 1.1537 0.6434 0.042 Uiso calc R 1 . .

loop_
_atom_site_aniso_label
_atom_site_aniso_U_11
_atom_site_aniso_U_22
_atom_site_aniso_U_33
_atom_site_aniso_U_12
_atom_site_aniso_U_13
_atom_site_aniso_U_23
Pb1 0.02006(12) 0.01503(13) 0.01475(13) -0.00062(10) 0.00219(8) 0.00009(11)
S1 0.0449(13) 0.0321(12) 0.0626(17) 0.0096(10) 0.0247(12) 0.0087(11)
N2 0.040(4) 0.027(4) 0.021(3) 0.003(3) 0.005(3) -0.007(3)
C1 0.022(3) 0.030(4) 0.021(4) -0.005(3) 0.004(3) 0.001(3)
N1 0.022(3) 0.016(3) 0.016(3) 0.002(2) 0.002(2) 0.000(2)
O1 0.020(2) 0.017(2) 0.018(2) -0.0022(18) -0.0027(18) 0.0034(19)
C2 0.022(3) 0.028(4) 0.012(3) 0.002(3) -0.001(3) -0.005(3)
C3 0.018(3) 0.034(4) 0.023(4) 0.000(3) -0.003(3) 0.008(3)
C4 0.028(4) 0.033(4) 0.017(4) 0.007(3) -0.003(3) 0.002(3)
C5 0.032(4) 0.022(4) 0.015(3) 0.001(3) 0.006(3) 0.000(3)
C6 0.027(3) 0.020(4) 0.015(3) -0.002(3) 0.007(3) 0.000(3)
C7 0.025(3) 0.016(3) 0.018(4) 0.002(3) 0.002(3) -0.001(3)
C8 0.021(3) 0.016(3) 0.012(3) 0.003(2) 0.001(2) -0.003(2)
C9 0.020(3) 0.015(3) 0.018(3) 0.004(2) 0.003(3) -0.004(2)
C10 0.029(3) 0.020(3) 0.007(3) 0.004(3) 0.003(3) 0.000(2)
C11 0.025(4) 0.038(4) 0.020(4) -0.003(3) 0.003(3) 0.003(3)

loop_
_atom_type_symbol
_atom_type_description
_atom_type_scat_dispersion_real
_atom_type_scat_dispersion_imag
_atom_type_scat_source
C C 0.0033 0.0016 'International Tables Vol C Tables 4.2.6.8 and 6.1.1.4'
H H 0.0000 0.0000 'International Tables Vol C Tables 4.2.6.8 and 6.1.1.4'
N N 0.0061 0.0033 'International Tables Vol C Tables 4.2.6.8 and 6.1.1.4'
O O 0.0106 0.0060 'International Tables Vol C Tables 4.2.6.8 and 6.1.1.4'
S S 0.1246 0.1234 'International Tables Vol C Tables 4.2.6.8 and 6.1.1.4'
Pb Pb -3.3944 10.1111 'International Tables Vol C Tables 4.2.6.8 and 6.1.1.4'

loop_
_geom_angle_atom_site_label_1
_geom_angle_atom_site_label_2
_geom_angle_atom_site_label_3
_geom_angle_site_symmetry_1
_geom_angle_site_symmetry_3
_geom_angle
_geom_angle_publ_flag
O1 Pb1 N2 . . 88.8(2) ?
O1 Pb1 O1 . 3_676 66.24(18) ?
N2 Pb1 O1 . 3_676 89.17(19) ?
O1 Pb1 N1 . . 68.97(16) ?
N2 Pb1 N1 . . 80.6(2) ?
O1 Pb1 N1 3_676 . 134.17(16) ?
C1 N2 Pb1 . . 136.8(6) ?
N2 C1 S1 . . 177.6(7) ?
C2 N1 C9 . . 119.2(6) ?
C2 N1 Pb1 . . 128.3(4) ?
C9 N1 Pb1 . . 112.5(4) ?
C8 O1 Pb1 . . 121.0(4) ?
C8 O1 Pb1 . 3_676 124.7(4) ?
Pb1 O1 Pb1 . 3_676 113.76(18) ?
N1 C2 C3 . . 121.7(6) ?
N1 C2 C11 . . 118.5(6) ?
C3 C2 C11 . . 119.7(6) ?
C4 C3 C2 . . 120.3(6) ?
C4 C3 H3 . . 119.9 ?
C2 C3 H3 . . 119.9 ?
C3 C4 C10 . . 119.1(7) ?
C3 C4 H4 . . 120.5 ?
C10 C4 H4 . . 120.5 ?
C6 C5 C10 . . 118.6(6) ?
C6 C5 H5 . . 120.7 ?
C10 C5 H5 . . 120.7 ?
C5 C6 C7 . . 121.7(6) ?
C5 C6 H6 . . 119.2 ?
C7 C6 H6 . . 119.2 ?
C8 C7 C6 . . 120.5(6) ?
C8 C7 H7 . . 119.7 ?
C6 C7 H7 . . 119.7 ?
O1 C8 C7 . . 121.6(6) ?
O1 C8 C9 . . 120.0(6) ?
C7 C8 C9 . . 118.3(6) ?
N1 C9 C10 . . 121.8(6) ?
N1 C9 C8 . . 117.4(6) ?
C10 C9 C8 . . 120.7(6) ?
C9 C10 C5 . . 120.0(6) ?
C9 C10 C4 . . 117.8(6) ?
C5 C10 C4 . . 122.2(6) ?
C2 C11 H11A . . 109.5 ?
C2 C11 H11B . . 109.5 ?
H11A C11 H11B . . 109.5 ?
C2 C11 H11C . . 109.5 ?
H11A C11 H11C . . 109.5 ?
H11B C11 H11C . . 109.5 ?

loop_
_geom_bond_atom_site_label_1
_geom_bond_atom_site_label_2
_geom_bond_site_symmetry_2
_geom_bond_distance
_geom_bond_publ_flag
Pb1 O1 . 2.295(4) ?
Pb1 N2 . 2.393(6) ?
Pb1 O1 3_676 2.504(4) ?
Pb1 N1 . 2.540(5) ?
S1 C1 . 1.619(8) ?
N2 C1 . 1.165(9) ?
N1 C2 . 1.333(8) ?
N1 C9 . 1.380(8) ?
O1 C8 . 1.342(7) ?
O1 Pb1 3_676 2.504(4) ?
C2 C3 . 1.410(9) ?
C2 C11 . 1.500(10) ?
C3 C4 . 1.365(10) ?
C3 H3 . 0.9500 ?
C4 C10 . 1.427(9) ?
C4 H4 . 0.9500 ?
C5 C6 . 1.392(10) ?
C5 C10 . 1.429(9) ?
C5 H5 . 0.9500 ?
C6 C7 . 1.411(9) ?
C6 H6 . 0.9500 ?
C7 C8 . 1.398(9) ?
C7 H7 . 0.9500 ?
C8 C9 . 1.436(9) ?
C9 C10 . 1.404(9) ?
C11 H11A . 0.9800 ?
C11 H11B . 0.9800 ?
C11 H11C . 0.9800 ?

loop_
_geom_torsion_atom_site_label_1
_geom_torsion_atom_site_label_2
_geom_torsion_atom_site_label_3
_geom_torsion_atom_site_label_4
_geom_torsion_site_symmetry_1
_geom_torsion_site_symmetry_2
_geom_torsion_site_symmetry_3
_geom_torsion_site_symmetry_4
_geom_torsion
_geom_torsion_publ_flag
O1 Pb1 N2 C1 . . . . -68.8(8) ?
O1 Pb1 N2 C1 3_676 . . . -135.1(8) ?
N1 Pb1 N2 C1 . . . . 0.1(8) ?
Pb1 N2 C1 S1 . . . . 145(16) ?
O1 Pb1 N1 C2 . . . . -178.8(6) ?
N2 Pb1 N1 C2 . . . . 88.9(6) ?
O1 Pb1 N1 C2 3_676 . . . 168.5(5) ?
O1 Pb1 N1 C9 . . . . -2.9(4) ?
N2 Pb1 N1 C9 . . . . -95.2(5) ?
O1 Pb1 N1 C9 3_676 . . . -15.6(5) ?
N2 Pb1 O1 C8 . . . . 82.1(5) ?
O1 Pb1 O1 C8 3_676 . . . 171.7(6) ?
N1 Pb1 O1 C8 . . . . 1.6(4) ?
N2 Pb1 O1 Pb1 . . . 3_676 -89.6(2) ?
O1 Pb1 O1 Pb1 3_676 . . 3_676 0.0 ?
N1 Pb1 O1 Pb1 . . . 3_676 -170.1(3) ?
C9 N1 C2 C3 . . . . -1.5(10) ?
Pb1 N1 C2 C3 . . . . 174.1(5) ?
C9 N1 C2 C11 . . . . 175.6(6) ?
Pb1 N1 C2 C11 . . . . -8.8(9) ?
N1 C2 C3 C4 . . . . 0.6(11) ?
C11 C2 C3 C4 . . . . -176.5(7) ?
C2 C3 C4 C10 . . . . 2.3(11) ?
C10 C5 C6 C7 . . . . -1.8(10) ?
C5 C6 C7 C8 . . . . 0.0(10) ?
Pb1 O1 C8 C7 . . . . -178.9(5) ?
Pb1 O1 C8 C7 3_676 . . . -8.2(8) ?
Pb1 O1 C8 C9 . . . . -0.2(8) ?
Pb1 O1 C8 C9 3_676 . . . 170.5(4) ?
C6 C7 C8 O1 . . . . -178.7(6) ?
C6 C7 C8 C9 . . . . 2.6(10) ?
C2 N1 C9 C10 . . . . -0.4(9) ?
Pb1 N1 C9 C10 . . . . -176.7(5) ?
C2 N1 C9 C8 . . . . -179.8(6) ?
Pb1 N1 C9 C8 . . . . 3.9(7) ?
O1 C8 C9 N1 . . . . -2.7(9) ?
C7 C8 C9 N1 . . . . 176.0(6) ?
O1 C8 C9 C10 . . . . 177.9(6) ?
C7 C8 C9 C10 . . . . -3.4(9) ?
N1 C9 C10 C5 . . . . -177.7(6) ?
C8 C9 C10 C5 . . . . 1.7(10) ?
N1 C9 C10 C4 . . . . 3.2(10) ?
C8 C9 C10 C4 . . . . -177.4(6) ?
C6 C5 C10 C9 . . . . 0.9(10) ?
C6 C5 C10 C4 . . . . 180.0(7) ?
C3 C4 C10 C9 . . . . -4.1(10) ?
C3 C4 C10 C5 . . . . 176.8(7) ?
